data_1551548
loop_
_publ_author_name
'SUEMITSU, Yuki'
'YONEDA, Ko'
'YAMADA, Yasunori'
'KOIKAWA, Masayuki'

_publ_section_title
;
 Crystal Structure and Magnetic Properties of an Asymmetrical Dinuclear
 Mn(III) Complex with
 &lt;i&gt;N&lt;/i&gt;-(2-Oxymethylphenyl)salicylideneimine
;
_journal_issue 0
_journal_name_full 'X-ray Structure Analysis Online'
_journal_page_first 29
_journal_paper_doi 10.2116/xraystruct.34.29
_journal_volume 34
_journal_year 2018
_chemical_formula_moiety 'C37 H32 Cl Mn2 N3 O7'
_chemical_formula_sum 'C37 H32 Cl Mn2 N3 O7'
_chemical_formula_weight 776.00
_space_group_crystal_system triclinic
_space_group_IT_number 2
_space_group_name_Hall '-P 1'
_space_group_name_H-M_alt 'P -1'
_symmetry_space_group_name_Hall '-P 1'
_symmetry_space_group_name_H-M 'P -1'
_atom_sites_solution_hydrogens geom
_atom_sites_solution_primary direct
_atom_sites_solution_secondary difmap
_cell_angle_alpha 80.004(10)
_cell_angle_beta 74.181(8)
_cell_angle_gamma 64.614(7)
_cell_formula_units_Z 2
_cell_length_a 10.9807(15)
_cell_length_b 12.3290(17)
_cell_length_c 14.492(2)
_cell_measurement_reflns_used 4628
_cell_measurement_temperature 113
_cell_measurement_theta_max 27.49
_cell_measurement_theta_min 3.13
_cell_volume 1701.7(4)
_computing_cell_refinement 'CrystalClear-SM Expert 2.0 r16'
_computing_data_collection 'CrystalClear-SM Expert 2.0 r16 (Rigaku, 2014)'
_computing_data_reduction 'CrystalClear-SM Expert 2.0 r16'
_computing_molecular_graphics 'CrystalStructure 4.2.1'
_computing_publication_material 'CrystalStructure 4.2.1 (Rigaku, 2016)'
_computing_structure_refinement 'SHELXL Version 2016/6 (Sheldrick, 2008)'
_computing_structure_solution 'SIR92 (Altomare, et al., 1994)'
_diffrn_ambient_temperature 113
_diffrn_detector_area_resol_mean 14.222
_diffrn_measured_fraction_theta_full 0.941
_diffrn_measured_fraction_theta_max 0.941
_diffrn_measurement_device_type 'Rigaku Saturn724+'
_diffrn_measurement_method \w
_diffrn_radiation_type 'Mo K\a'
_diffrn_radiation_wavelength 0.71075
_diffrn_reflns_av_R_equivalents 0.0292
_diffrn_reflns_Laue_measured_fraction_full 0.941
_diffrn_reflns_Laue_measured_fraction_max 0.941
_diffrn_reflns_limit_h_max 12
_diffrn_reflns_limit_h_min -12
_diffrn_reflns_limit_k_max 12
_diffrn_reflns_limit_k_min -14
_diffrn_reflns_limit_l_max 16
_diffrn_reflns_limit_l_min -16
_diffrn_reflns_number 10362
_diffrn_reflns_point_group_measured_fraction_full 0.941
_diffrn_reflns_point_group_measured_fraction_max 0.941
_diffrn_reflns_theta_full 24.600
_diffrn_reflns_theta_max 24.600
_diffrn_reflns_theta_min 3.133
_diffrn_standards_number 0
_exptl_absorpt_coefficient_mu 0.875
_exptl_absorpt_correction_T_max 0.924
_exptl_absorpt_correction_T_min 0.828
_exptl_absorpt_correction_type multi-scan
_exptl_absorpt_process_details 'REQAB (Rigaku, 1998)'
_exptl_crystal_colour green
_exptl_crystal_density_diffrn 1.514
_exptl_crystal_density_method 'not measured'
_exptl_crystal_description platelet
_exptl_crystal_F_000 796.00
_exptl_crystal_size_max 0.140
_exptl_crystal_size_mid 0.120
_exptl_crystal_size_min 0.090
_refine_diff_density_max 0.51
_refine_diff_density_min -0.38
_refine_ls_extinction_coef 0.0020(6)
_refine_ls_extinction_method SHELXL
_refine_ls_goodness_of_fit_ref 0.985
_refine_ls_hydrogen_treatment mixed
_refine_ls_number_parameters 461
_refine_ls_number_reflns 5382
_refine_ls_number_restraints 2
_refine_ls_R_factor_all 0.0486
_refine_ls_R_factor_gt 0.0376
_refine_ls_shift/su_max 0.001
_refine_ls_structure_factor_coef Fsqd
_refine_ls_weighting_details 'w = 1/[\s^2^(Fo^2^)+(0.0572P)^2^] where P=(Fo^2^+2Fc^2^)/3'
_refine_ls_weighting_scheme calc
_refine_ls_wR_factor_gt 0.0947
_refine_ls_wR_factor_ref 0.0999
_reflns_Friedel_coverage 0.000
_reflns_number_gt 4223
_reflns_number_total 5382
_reflns_threshold_expression F^2^>2.0\s(F^2^)
_cod_data_source_file 34_29_1.txt
_cod_data_source_block 2017_0606_MnL1H_inMeCN
_cod_original_cell_volume 1701.8(4)
_cod_database_code 1551548

loop_
_space_group_symop_id
_space_group_symop_operation_xyz
1 +X,+Y,+Z
2 -X,-Y,-Z

loop_
_atom_site_label
_atom_site_type_symbol
_atom_site_fract_x
_atom_site_fract_y
_atom_site_fract_z
_atom_site_U_iso_or_equiv
_atom_site_adp_type
_atom_site_occupancy
_atom_site_site_symmetry_order
_atom_site_calc_flag
_atom_site_refinement_flags_posn
_atom_site_refinement_flags_adp
Mn1 Mn 0.82500(4) 0.50286(3) 0.28907(3) 0.01407(14) Uani 1 1 d . .
Mn2 Mn 0.85860(4) 0.30662(4) 0.18311(3) 0.01379(13) Uani 1 1 d . .
Cl1 Cl 0.85523(7) 0.63870(6) 0.12484(5) 0.02041(19) Uani 1 1 d . .
O1 O 0.97048(18) 0.36910(16) 0.22532(13) 0.0162(4) Uani 1 1 d . .
O2 O 0.67337(18) 0.63137(15) 0.34831(13) 0.0171(4) Uani 1 1 d . .
O3 O 0.71580(18) 0.45582(16) 0.22966(13) 0.0156(4) Uani 1 1 d . .
O4 O 1.00677(18) 0.17252(15) 0.13098(13) 0.0163(4) Uani 1 1 d . .
O5 O 0.80412(19) 0.37719(16) 0.41046(13) 0.0184(4) Uani 1 1 d . .
O6 O 0.82606(19) 0.22712(16) 0.32803(13) 0.0194(4) Uani 1 1 d . .
O7 O 0.8791(2) 0.41212(18) 0.04251(14) 0.0190(5) Uani 1 1 d D .
H38B H 0.956(3) 0.387(3) 0.001(2) 0.073(14) Uiso 1 1 d D .
H38A H 0.873(3) 0.483(2) 0.053(2) 0.047(11) Uiso 1 1 d D .
N1 N 0.9593(2) 0.54804(19) 0.32784(15) 0.0139(5) Uani 1 1 d . .
N2 N 0.7201(2) 0.25592(19) 0.15570(15) 0.0139(5) Uani 1 1 d . .
N3 N 0.5123(3) 0.0421(3) 0.1167(2) 0.0561(9) Uani 1 1 d . .
C1 C 1.1093(3) 0.3581(2) 0.19327(19) 0.0173(6) Uani 1 1 d . .
H1A H 1.113573 0.422042 0.144702 0.021 Uiso 1 1 calc R U
H1B H 1.166308 0.281842 0.164268 0.021 Uiso 1 1 calc R U
C2 C 1.1649(3) 0.3647(2) 0.27590(19) 0.0148(6) Uani 1 1 d . .
C3 C 1.2942(3) 0.2807(2) 0.2889(2) 0.0172(6) Uani 1 1 d . .
H3 H 1.342216 0.216364 0.249590 0.021 Uiso 1 1 calc R U
C4 C 1.3528(3) 0.2902(2) 0.3584(2) 0.0219(7) Uani 1 1 d . .
H4 H 1.439810 0.233339 0.364941 0.026 Uiso 1 1 calc R U
C5 C 1.2820(3) 0.3846(2) 0.4186(2) 0.0200(7) Uani 1 1 d . .
H5 H 1.321658 0.392050 0.464944 0.024 Uiso 1 1 calc R U
C6 C 1.1518(3) 0.4676(2) 0.40890(19) 0.0174(6) Uani 1 1 d . .
H6 H 1.102652 0.529324 0.450619 0.021 Uiso 1 1 calc R U
C7 C 1.0936(3) 0.4599(2) 0.33753(19) 0.0146(6) Uani 1 1 d . .
C8 C 0.9258(3) 0.6593(2) 0.34332(18) 0.0153(6) Uani 1 1 d . .
H8 H 0.996377 0.677967 0.350024 0.018 Uiso 1 1 calc R U
C9 C 0.7916(3) 0.7560(2) 0.35111(19) 0.0157(6) Uani 1 1 d . .
C10 C 0.7793(3) 0.8717(2) 0.3628(2) 0.0208(7) Uani 1 1 d . .
H10 H 0.858053 0.883591 0.360918 0.025 Uiso 1 1 calc R U
C11 C 0.6525(3) 0.9671(3) 0.3771(2) 0.0251(7) Uani 1 1 d . .
H11 H 0.645701 1.043421 0.383458 0.030 Uiso 1 1 calc R U
C12 C 0.5345(3) 0.9487(2) 0.3819(2) 0.0242(7) Uani 1 1 d . .
H12 H 0.448886 1.013515 0.391717 0.029 Uiso 1 1 calc R U
C13 C 0.5414(3) 0.8364(2) 0.37250(19) 0.0179(6) Uani 1 1 d . .
H13 H 0.460983 0.825773 0.377165 0.021 Uiso 1 1 calc R U
C14 C 0.6710(3) 0.7383(2) 0.35577(19) 0.0163(6) Uani 1 1 d . .
C15 C 0.5787(3) 0.4630(2) 0.27183(19) 0.0169(6) Uani 1 1 d . .
H15A H 0.521405 0.540916 0.298088 0.020 Uiso 1 1 calc R U
H15B H 0.581269 0.401487 0.323913 0.020 Uiso 1 1 calc R U
C16 C 0.5180(3) 0.4459(2) 0.19731(19) 0.0150(6) Uani 1 1 d . .
C17 C 0.3906(3) 0.5300(2) 0.1814(2) 0.0176(6) Uani 1 1 d . .
H17 H 0.343852 0.597809 0.216879 0.021 Uiso 1 1 calc R U
C18 C 0.3318(3) 0.5151(2) 0.1138(2) 0.0203(7) Uani 1 1 d . .
H18 H 0.246590 0.572535 0.104290 0.024 Uiso 1 1 calc R U
C19 C 0.4001(3) 0.4146(2) 0.0604(2) 0.0194(7) Uani 1 1 d . .
H19 H 0.360878 0.404156 0.015053 0.023 Uiso 1 1 calc R U
C20 C 0.5268(3) 0.3297(2) 0.07504(19) 0.0168(6) Uani 1 1 d . .
H20 H 0.572895 0.262398 0.038877 0.020 Uiso 1 1 calc R U
C21 C 0.5866(3) 0.3435(2) 0.14326(19) 0.0151(6) Uani 1 1 d . .
C22 C 0.7504(3) 0.1432(2) 0.14882(18) 0.0144(6) Uani 1 1 d . .
H22 H 0.677658 0.123024 0.149606 0.017 Uiso 1 1 calc R U
C23 C 0.8854(3) 0.0463(2) 0.14010(19) 0.0163(6) Uani 1 1 d . .
C24 C 0.8966(3) -0.0706(2) 0.1352(2) 0.0194(7) Uani 1 1 d . .
H24 H 0.816605 -0.083579 0.144316 0.023 Uiso 1 1 calc R U
C25 C 1.0233(3) -0.1665(2) 0.11711(19) 0.0201(7) Uani 1 1 d . .
H25 H 1.029078 -0.243703 0.115875 0.024 Uiso 1 1 calc R U
C26 C 1.1423(3) -0.1454(2) 0.10080(19) 0.0202(7) Uani 1 1 d . .
H26 H 1.228172 -0.209342 0.087157 0.024 Uiso 1 1 calc R U
C27 C 1.1361(3) -0.0318(2) 0.10435(19) 0.0171(6) Uani 1 1 d . .
H27 H 1.217254 -0.019932 0.092160 0.020 Uiso 1 1 calc R U
C28 C 1.0075(3) 0.0657(2) 0.12633(18) 0.0160(6) Uani 1 1 d . .
C29 C 0.8151(3) 0.2719(2) 0.4038(2) 0.0175(6) Uani 1 1 d . .
C30 C 0.8159(3) 0.1913(2) 0.49418(19) 0.0168(6) Uani 1 1 d . .
C31 C 0.8064(3) 0.2298(3) 0.5819(2) 0.0234(7) Uani 1 1 d . .
H31 H 0.794634 0.308339 0.585620 0.028 Uiso 1 1 calc R U
C32 C 0.8143(3) 0.1527(3) 0.6625(2) 0.0292(8) Uani 1 1 d . .
H32 H 0.810501 0.178966 0.720017 0.035 Uiso 1 1 calc R U
C33 C 0.8278(3) 0.0358(3) 0.6596(2) 0.0269(7) Uani 1 1 d . .
H33 H 0.833138 -0.016070 0.714706 0.032 Uiso 1 1 calc R U
C34 C 0.8333(3) -0.0022(3) 0.5736(2) 0.0237(7) Uani 1 1 d . .
H34 H 0.839854 -0.079409 0.571084 0.028 Uiso 1 1 calc R U
C35 C 0.8290(3) 0.0740(2) 0.4917(2) 0.0188(7) Uani 1 1 d . .
H35 H 0.834966 0.046915 0.433899 0.023 Uiso 1 1 calc R U
C36 C 0.5085(3) -0.1683(3) 0.1286(3) 0.0393(9) Uani 1 1 d . .
H36A H 0.593155 -0.228573 0.143211 0.047 Uiso 1 1 calc R U
H36B H 0.499201 -0.182802 0.068370 0.047 Uiso 1 1 calc R U
H36C H 0.431801 -0.171595 0.178466 0.047 Uiso 1 1 calc R U
C37 C 0.5107(3) -0.0506(3) 0.1219(2) 0.0354(8) Uani 1 1 d . .

loop_
_atom_site_aniso_label
_atom_site_aniso_U_11
_atom_site_aniso_U_22
_atom_site_aniso_U_33
_atom_site_aniso_U_23
_atom_site_aniso_U_13
_atom_site_aniso_U_12
Mn1 0.0136(2) 0.0134(2) 0.0161(2) -0.00507(18) -0.00278(18) -0.00505(18)
Mn2 0.0135(2) 0.0138(2) 0.0149(2) -0.00474(18) -0.00300(18) -0.00499(18)
Cl1 0.0215(4) 0.0192(4) 0.0202(4) -0.0038(3) -0.0018(3) -0.0087(3)
O1 0.0140(10) 0.0178(10) 0.0179(10) -0.0072(8) -0.0017(8) -0.0061(8)
O2 0.0134(10) 0.0158(10) 0.0234(11) -0.0077(9) -0.0023(8) -0.0058(8)
O3 0.0112(10) 0.0180(10) 0.0189(10) -0.0064(8) -0.0017(8) -0.0060(8)
O4 0.0138(10) 0.0142(10) 0.0219(11) -0.0059(8) -0.0026(8) -0.0054(8)
O5 0.0225(11) 0.0158(11) 0.0185(11) -0.0021(8) -0.0036(9) -0.0094(9)
O6 0.0228(11) 0.0239(11) 0.0141(10) -0.0079(9) -0.0053(9) -0.0087(9)
O7 0.0201(12) 0.0197(12) 0.0163(11) -0.0053(9) -0.0011(9) -0.0073(9)
N1 0.0121(12) 0.0145(13) 0.0138(12) -0.0043(10) -0.0012(10) -0.0039(10)
N2 0.0139(12) 0.0152(13) 0.0112(12) -0.0034(10) -0.0017(10) -0.0042(10)
N3 0.070(2) 0.056(2) 0.059(2) -0.0122(18) -0.0182(19) -0.035(2)
C1 0.0132(15) 0.0199(16) 0.0184(15) -0.0078(12) -0.0011(12) -0.0053(12)
C2 0.0132(15) 0.0160(15) 0.0173(15) -0.0009(12) -0.0006(12) -0.0094(12)
C3 0.0148(15) 0.0132(15) 0.0220(16) -0.0019(12) 0.0000(12) -0.0063(12)
C4 0.0183(16) 0.0188(16) 0.0282(17) 0.0038(13) -0.0097(13) -0.0063(13)
C5 0.0216(16) 0.0242(17) 0.0184(16) 0.0025(13) -0.0091(13) -0.0119(14)
C6 0.0185(15) 0.0192(16) 0.0149(15) -0.0044(12) -0.0004(12) -0.0089(13)
C7 0.0154(15) 0.0131(14) 0.0174(15) 0.0019(12) -0.0042(12) -0.0083(12)
C8 0.0175(15) 0.0187(16) 0.0133(14) -0.0031(12) -0.0030(12) -0.0099(13)
C9 0.0177(15) 0.0164(15) 0.0125(14) -0.0032(12) -0.0031(12) -0.0058(12)
C10 0.0210(16) 0.0193(16) 0.0255(17) -0.0077(13) -0.0059(13) -0.0086(13)
C11 0.0256(17) 0.0152(16) 0.0362(19) -0.0097(14) -0.0100(15) -0.0051(13)
C12 0.0208(17) 0.0182(16) 0.0294(18) -0.0042(14) -0.0063(14) -0.0027(13)
C13 0.0152(15) 0.0208(16) 0.0187(15) -0.0043(12) -0.0034(12) -0.0073(13)
C14 0.0226(16) 0.0170(15) 0.0097(14) -0.0029(12) -0.0024(12) -0.0085(13)
C15 0.0118(15) 0.0182(15) 0.0203(15) -0.0064(12) -0.0006(12) -0.0056(12)
C16 0.0130(14) 0.0149(15) 0.0157(15) -0.0014(12) 0.0011(12) -0.0067(12)
C17 0.0156(15) 0.0141(15) 0.0227(16) -0.0027(12) -0.0003(12) -0.0073(12)
C18 0.0139(15) 0.0203(16) 0.0269(17) 0.0016(13) -0.0062(13) -0.0073(13)
C19 0.0200(16) 0.0250(17) 0.0178(15) -0.0009(13) -0.0068(13) -0.0118(13)
C20 0.0161(15) 0.0175(15) 0.0168(15) -0.0047(12) -0.0022(12) -0.0064(12)
C21 0.0145(15) 0.0149(15) 0.0147(15) 0.0013(12) -0.0015(12) -0.0067(12)
C22 0.0166(15) 0.0190(16) 0.0122(14) -0.0010(12) -0.0026(12) -0.0117(13)
C23 0.0208(16) 0.0153(15) 0.0134(15) -0.0008(12) -0.0052(12) -0.0071(12)
C24 0.0210(16) 0.0207(16) 0.0197(16) -0.0007(13) -0.0052(13) -0.0111(13)
C25 0.0285(17) 0.0123(15) 0.0209(16) -0.0025(12) -0.0102(13) -0.0061(13)
C26 0.0220(17) 0.0191(16) 0.0136(15) -0.0005(12) -0.0036(12) -0.0032(13)
C27 0.0175(15) 0.0194(16) 0.0141(15) -0.0028(12) -0.0015(12) -0.0078(13)
C28 0.0224(16) 0.0177(15) 0.0080(14) -0.0012(12) -0.0047(12) -0.0073(13)
C29 0.0117(15) 0.0197(16) 0.0191(16) 0.0011(13) -0.0037(12) -0.0053(12)
C30 0.0164(15) 0.0205(16) 0.0149(15) -0.0029(12) -0.0041(12) -0.0075(12)
C31 0.0293(18) 0.0222(16) 0.0226(17) -0.0033(13) -0.0056(14) -0.0133(14)
C32 0.042(2) 0.038(2) 0.0142(16) -0.0012(14) -0.0088(14) -0.0214(17)
C33 0.0273(18) 0.0334(19) 0.0200(17) 0.0047(14) -0.0065(14) -0.0140(15)
C34 0.0197(16) 0.0201(16) 0.0298(18) 0.0001(14) -0.0036(14) -0.0084(13)
C35 0.0179(16) 0.0199(16) 0.0184(16) -0.0025(13) -0.0026(12) -0.0077(13)
C36 0.0274(19) 0.035(2) 0.056(2) -0.0119(18) -0.0175(17) -0.0050(16)
C37 0.031(2) 0.043(2) 0.037(2) -0.0112(17) -0.0112(16) -0.0142(17)

loop_
_atom_type_symbol
_atom_type_description
_atom_type_scat_dispersion_real
_atom_type_scat_dispersion_imag
_atom_type_scat_source
C C 0.0033 0.0016
;
International Tables for Crystallography
(Vol. C, Tables 4.2.6.8 and 6.1.1.4)
;
H H 0.0000 0.0000
;
International Tables for Crystallography
(Vol. C, Table 6.1.1.4)
;
Cl Cl 0.1484 0.1585
;
International Tables for Crystallography
(Vol. C, Tables 4.2.6.8 and 6.1.1.4)
;
Mn Mn 0.3368 0.7283
;
International Tables for Crystallography
(Vol. C, Tables 4.2.6.8 and 6.1.1.4)
;
N N 0.0061 0.0033
;
International Tables for Crystallography
(Vol. C, Tables 4.2.6.8 and 6.1.1.4)
;
O O 0.0106 0.0060
;
International Tables for Crystallography
(Vol. C, Tables 4.2.6.8 and 6.1.1.4)
;

loop_
_geom_angle_atom_site_label_1
_geom_angle_atom_site_label_2
_geom_angle_atom_site_label_3
_geom_angle
O2 Mn1 O1 175.76(8)
O2 Mn1 O3 94.33(8)
O1 Mn1 O3 81.44(8)
O2 Mn1 N1 92.42(8)
O1 Mn1 N1 91.81(8)
O3 Mn1 N1 170.23(8)
O2 Mn1 O5 93.02(8)
O1 Mn1 O5 86.74(7)
O3 Mn1 O5 89.38(8)
N1 Mn1 O5 97.31(8)
O2 Mn1 Cl1 91.83(6)
O1 Mn1 Cl1 88.07(6)
O3 Mn1 Cl1 85.38(6)
N1 Mn1 Cl1 87.36(6)
O5 Mn1 Cl1 173.11(5)
O2 Mn1 Mn2 134.17(6)
O1 Mn1 Mn2 41.61(6)
O3 Mn1 Mn2 40.48(5)
N1 Mn1 Mn2 133.40(6)
O5 Mn1 Mn2 81.81(5)
Cl1 Mn1 Mn2 91.31(2)
O4 Mn2 O3 173.82(8)
O4 Mn2 O1 95.20(8)
O3 Mn2 O1 80.78(8)
O4 Mn2 N2 92.55(8)
O3 Mn2 N2 91.81(8)
O1 Mn2 N2 171.40(8)
O4 Mn2 O6 96.43(8)
O3 Mn2 O6 88.02(7)
O1 Mn2 O6 86.26(7)
N2 Mn2 O6 89.16(8)
O4 Mn2 O7 90.46(8)
O3 Mn2 O7 84.87(8)
O1 Mn2 O7 89.85(8)
N2 Mn2 O7 93.83(8)
O6 Mn2 O7 172.36(7)
O4 Mn2 Mn1 134.88(6)
O3 Mn2 Mn1 41.60(6)
O1 Mn2 Mn1 39.81(5)
N2 Mn2 Mn1 132.12(6)
O6 Mn2 Mn1 80.64(5)
O7 Mn2 Mn1 92.17(6)
C1 O1 Mn1 123.53(16)
C1 O1 Mn2 133.98(16)
Mn1 O1 Mn2 98.58(8)
C14 O2 Mn1 125.59(17)
C15 O3 Mn2 119.61(15)
C15 O3 Mn1 125.60(16)
Mn2 O3 Mn1 97.92(8)
C28 O4 Mn2 127.08(17)
C29 O5 Mn1 124.46(18)
C29 O6 Mn2 126.07(17)
Mn2 O7 H38B 119(3)
Mn2 O7 H38A 108(2)
H38B O7 H38A 101(3)
C8 N1 C7 118.6(2)
C8 N1 Mn1 120.10(19)
C7 N1 Mn1 121.29(17)
C22 N2 C21 118.7(2)
C22 N2 Mn2 120.44(19)
C21 N2 Mn2 120.88(17)
O1 C1 C2 110.9(2)
O1 C1 H1A 109.5
C2 C1 H1A 109.5
O1 C1 H1B 109.5
C2 C1 H1B 109.5
H1A C1 H1B 108.0
C3 C2 C7 117.8(3)
C3 C2 C1 120.4(2)
C7 C2 C1 121.6(2)
C4 C3 C2 121.8(3)
C4 C3 H3 119.1
C2 C3 H3 119.1
C3 C4 C5 120.0(3)
C3 C4 H4 120.0
C5 C4 H4 120.0
C6 C5 C4 119.4(3)
C6 C5 H5 120.3
C4 C5 H5 120.3
C5 C6 C7 120.8(3)
C5 C6 H6 119.6
C7 C6 H6 119.6
C6 C7 C2 120.2(3)
C6 C7 N1 119.9(2)
C2 C7 N1 119.9(2)
N1 C8 C9 126.8(3)
N1 C8 H8 116.6
C9 C8 H8 116.6
C10 C9 C14 119.1(2)
C10 C9 C8 117.7(3)
C14 C9 C8 122.9(2)
C11 C10 C9 121.0(3)
C11 C10 H10 119.5
C9 C10 H10 119.5
C10 C11 C12 119.5(3)
C10 C11 H11 120.3
C12 C11 H11 120.3
C13 C12 C11 121.6(3)
C13 C12 H12 119.2
C11 C12 H12 119.2
C12 C13 C14 119.6(3)
C12 C13 H13 120.2
C14 C13 H13 120.2
O2 C14 C13 117.9(2)
O2 C14 C9 122.8(2)
C13 C14 C9 119.3(2)
O3 C15 C16 109.8(2)
O3 C15 H15A 109.7
C16 C15 H15A 109.7
O3 C15 H15B 109.7
C16 C15 H15B 109.7
H15A C15 H15B 108.2
C17 C16 C21 118.3(3)
C17 C16 C15 120.6(2)
C21 C16 C15 121.1(2)
C18 C17 C16 121.5(3)
C18 C17 H17 119.2
C16 C17 H17 119.2
C19 C18 C17 119.9(3)
C19 C18 H18 120.0
C17 C18 H18 120.0
C20 C19 C18 119.6(3)
C20 C19 H19 120.2
C18 C19 H19 120.2
C19 C20 C21 120.9(3)
C19 C20 H20 119.5
C21 C20 H20 119.5
C20 C21 C16 119.7(3)
C20 C21 N2 120.1(2)
C16 C21 N2 120.2(2)
N2 C22 C23 126.5(3)
N2 C22 H22 116.7
C23 C22 H22 116.7
C24 C23 C28 119.1(3)
C24 C23 C22 117.9(3)
C28 C23 C22 122.7(2)
C25 C24 C23 121.6(3)
C25 C24 H24 119.2
C23 C24 H24 119.2
C24 C25 C26 118.7(3)
C24 C25 H25 120.7
C26 C25 H25 120.7
C27 C26 C25 121.6(3)
C27 C26 H26 119.2
C25 C26 H26 119.2
C26 C27 C28 120.2(3)
C26 C27 H27 119.9
C28 C27 H27 119.9
O4 C28 C27 118.0(2)
O4 C28 C23 123.2(2)
C27 C28 C23 118.8(2)
O6 C29 O5 126.6(3)
O6 C29 C30 116.2(2)
O5 C29 C30 117.3(2)
C31 C30 C35 118.3(3)
C31 C30 C29 121.5(2)
C35 C30 C29 120.1(2)
C32 C31 C30 120.5(3)
C32 C31 H31 119.8
C30 C31 H31 119.8
C31 C32 C33 121.0(3)
C31 C32 H32 119.5
C33 C32 H32 119.5
C34 C33 C32 118.9(3)
C34 C33 H33 120.5
C32 C33 H33 120.5
C35 C34 C33 120.3(3)
C35 C34 H34 119.9
C33 C34 H34 119.9
C34 C35 C30 120.9(3)
C34 C35 H35 119.6
C30 C35 H35 119.6
C37 C36 H36A 109.5
C37 C36 H36B 109.5
H36A C36 H36B 109.5
C37 C36 H36C 109.5
H36A C36 H36C 109.5
H36B C36 H36C 109.5
N3 C37 C36 179.9(6)

loop_
_geom_bond_atom_site_label_1
_geom_bond_atom_site_label_2
_geom_bond_distance
Mn1 O2 1.8576(18)
Mn1 O1 1.8949(18)
Mn1 O3 1.9616(18)
Mn1 N1 2.016(2)
Mn1 O5 2.1648(18)
Mn1 Cl1 2.6910(9)
Mn1 Mn2 2.9263(7)
Mn2 O4 1.8462(17)
Mn2 O3 1.9179(18)
Mn2 O1 1.9651(19)
Mn2 N2 2.023(2)
Mn2 O6 2.1624(19)
Mn2 O7 2.231(2)
O1 C1 1.420(3)
O2 C14 1.329(3)
O3 C15 1.432(3)
O4 C28 1.327(3)
O5 C29 1.270(3)
O6 C29 1.267(3)
O7 H38B 0.858(18)
O7 H38A 0.882(18)
N1 C8 1.303(3)
N1 C7 1.436(3)
N2 C22 1.298(3)
N2 C21 1.437(3)
N3 C37 1.139(4)
C1 C2 1.513(4)
C1 H1A 0.9700
C1 H1B 0.9700
C2 C3 1.393(4)
C2 C7 1.408(4)
C3 C4 1.380(4)
C3 H3 0.9300
C4 C5 1.388(4)
C4 H4 0.9300
C5 C6 1.384(4)
C5 H5 0.9300
C6 C7 1.391(4)
C6 H6 0.9300
C8 C9 1.433(4)
C8 H8 0.9300
C9 C10 1.410(4)
C9 C14 1.415(4)
C10 C11 1.374(4)
C10 H10 0.9300
C11 C12 1.390(4)
C11 H11 0.9300
C12 C13 1.383(4)
C12 H12 0.9300
C13 C14 1.409(4)
C13 H13 0.9300
C15 C16 1.499(4)
C15 H15A 0.9700
C15 H15B 0.9700
C16 C17 1.391(4)
C16 C21 1.407(4)
C17 C18 1.385(4)
C17 H17 0.9300
C18 C19 1.384(4)
C18 H18 0.9300
C19 C20 1.383(4)
C19 H19 0.9300
C20 C21 1.395(4)
C20 H20 0.9300
C22 C23 1.440(4)
C22 H22 0.9300
C23 C24 1.406(4)
C23 C28 1.416(4)
C24 C25 1.378(4)
C24 H24 0.9300
C25 C26 1.389(4)
C25 H25 0.9300
C26 C27 1.382(4)
C26 H26 0.9300
C27 C28 1.405(4)
C27 H27 0.9300
C29 C30 1.500(4)
C30 C31 1.395(4)
C30 C35 1.397(4)
C31 C32 1.369(4)
C31 H31 0.9300
C32 C33 1.392(4)
C32 H32 0.9300
C33 C34 1.384(4)
C33 H33 0.9300
C34 C35 1.379(4)
C34 H34 0.9300
C35 H35 0.9300
C36 C37 1.448(5)
C36 H36A 0.9600
C36 H36B 0.9600
C36 H36C 0.9600

loop_
_geom_hbond_atom_site_label_D
_geom_hbond_atom_site_label_H
_geom_hbond_atom_site_label_A
_geom_hbond_site_symmetry_A
_geom_hbond_distance_DA
_geom_hbond_distance_DH
_geom_hbond_distance_HA
_geom_hbond_angle_DHA
_geom_hbond_publ_flag
O7 H38B Cl1 2_765 3.145(2) 0.858 2.301 167.8 no
O7 H38A Cl1 . 3.107(3) 0.882 2.252 163.4 no

loop_
_geom_torsion_atom_site_label_1
_geom_torsion_atom_site_label_2
_geom_torsion_atom_site_label_3
_geom_torsion_atom_site_label_4
_geom_torsion
O3 Mn1 O1 C1 151.9(2)
N1 Mn1 O1 C1 -21.0(2)
O5 Mn1 O1 C1 -118.19(19)
Cl1 Mn1 O1 C1 66.33(19)
Mn2 Mn1 O1 C1 160.5(2)
O3 Mn1 O1 Mn2 -8.54(7)
N1 Mn1 O1 Mn2 178.55(8)
O5 Mn1 O1 Mn2 81.33(8)
Cl1 Mn1 O1 Mn2 -94.15(7)
O3 Mn1 O2 C14 -140.0(2)
N1 Mn1 O2 C14 33.0(2)
O5 Mn1 O2 C14 130.4(2)
Cl1 Mn1 O2 C14 -54.5(2)
Mn2 Mn1 O2 C14 -148.07(17)
O1 Mn2 O4 C28 148.4(2)
N2 Mn2 O4 C28 -27.8(2)
O6 Mn2 O4 C28 61.6(2)
O7 Mn2 O4 C28 -121.7(2)
Mn1 Mn2 O4 C28 144.80(18)
Mn1 O1 C1 C2 57.6(3)
Mn2 O1 C1 C2 -149.70(18)
O1 C1 C2 C3 132.5(2)
O1 C1 C2 C7 -52.1(3)
C7 C2 C3 C4 -1.1(4)
C1 C2 C3 C4 174.4(3)
C2 C3 C4 C5 0.8(4)
C3 C4 C5 C6 0.9(4)
C4 C5 C6 C7 -2.3(4)
C5 C6 C7 C2 2.1(4)
C5 C6 C7 N1 -179.0(2)
C3 C2 C7 C6 -0.3(4)
C1 C2 C7 C6 -175.8(2)
C3 C2 C7 N1 -179.2(2)
C1 C2 C7 N1 5.3(4)
C8 N1 C7 C6 36.7(3)
Mn1 N1 C7 C6 -144.3(2)
C8 N1 C7 C2 -144.4(2)
Mn1 N1 C7 C2 34.6(3)
C7 N1 C8 C9 -170.2(2)
Mn1 N1 C8 C9 10.8(4)
N1 C8 C9 C10 -176.6(3)
N1 C8 C9 C14 9.0(4)
C14 C9 C10 C11 -1.1(4)
C8 C9 C10 C11 -175.7(3)
C9 C10 C11 C12 1.3(4)
C10 C11 C12 C13 -0.1(5)
C11 C12 C13 C14 -1.2(4)
Mn1 O2 C14 C13 158.97(19)
Mn1 O2 C14 C9 -23.4(4)
C12 C13 C14 O2 179.2(2)
C12 C13 C14 C9 1.4(4)
C10 C9 C14 O2 -177.9(2)
C8 C9 C14 O2 -3.6(4)
C10 C9 C14 C13 -0.3(4)
C8 C9 C14 C13 174.0(2)
Mn2 O3 C15 C16 -65.7(3)
Mn1 O3 C15 C16 167.34(16)
O3 C15 C16 C17 -126.5(3)
O3 C15 C16 C21 54.9(3)
C21 C16 C17 C18 -0.4(4)
C15 C16 C17 C18 -179.1(2)
C16 C17 C18 C19 0.1(4)
C17 C18 C19 C20 -0.1(4)
C18 C19 C20 C21 0.4(4)
C19 C20 C21 C16 -0.7(4)
C19 C20 C21 N2 -178.4(2)
C17 C16 C21 C20 0.7(4)
C15 C16 C21 C20 179.4(2)
C17 C16 C21 N2 178.4(2)
C15 C16 C21 N2 -2.9(4)
C22 N2 C21 C20 -37.5(3)
Mn2 N2 C21 C20 142.3(2)
C22 N2 C21 C16 144.8(3)
Mn2 N2 C21 C16 -35.3(3)
C21 N2 C22 C23 166.9(2)
Mn2 N2 C22 C23 -13.0(4)
N2 C22 C23 C24 178.9(3)
N2 C22 C23 C28 -7.8(4)
C28 C23 C24 C25 -0.1(4)
C22 C23 C24 C25 173.4(3)
C23 C24 C25 C26 -1.8(4)
C24 C25 C26 C27 1.4(4)
C25 C26 C27 C28 1.0(4)
Mn2 O4 C28 C27 -165.62(18)
Mn2 O4 C28 C23 15.9(4)
C26 C27 C28 O4 178.5(2)
C26 C27 C28 C23 -3.0(4)
C24 C23 C28 O4 -179.1(2)
C22 C23 C28 O4 7.8(4)
C24 C23 C28 C27 2.5(4)
C22 C23 C28 C27 -170.7(2)
Mn2 O6 C29 O5 9.3(4)
Mn2 O6 C29 C30 -170.42(16)
Mn1 O5 C29 O6 -7.4(4)
Mn1 O5 C29 C30 172.27(17)
O6 C29 C30 C31 179.1(3)
O5 C29 C30 C31 -0.6(4)
O6 C29 C30 C35 0.3(4)
O5 C29 C30 C35 -179.4(2)
C35 C30 C31 C32 2.1(4)
C29 C30 C31 C32 -176.7(3)
C30 C31 C32 C33 -1.9(5)
C31 C32 C33 C34 0.0(5)
C32 C33 C34 C35 1.7(4)
C33 C34 C35 C30 -1.5(4)
C31 C30 C35 C34 -0.4(4)
C29 C30 C35 C34 178.5(2)
